data_7019525
loop_
_publ_author_name
'Tarushi, Alketa'
'Totta, Xanthippi'
'Raptopoulou, Catherine P.'
'Psycharis, Vassilis'
'Psomas, George'
'Kessissoglou, Dimitris P.'

_publ_section_title
;
 Structural features of mono- and tri-nuclear Zn(ii) complexes with a
 non-steroidal anti-inflammatory drug as ligand.
;
_journal_issue 23
_journal_name_full 'Dalton transactions (Cambridge, England : 2003)'
_journal_page_first 7082
_journal_page_last 7091
_journal_paper_doi 10.1039/c2dt30547j
_journal_volume 41
_journal_year 2012
_chemical_formula_sum 'C38 H30 Cl2 N4 O4 Zn'
_chemical_formula_weight 742.93
_chemical_name_systematic
;
?
;
_space_group_IT_number 2
_symmetry_cell_setting triclinic
_symmetry_space_group_name_Hall '-P 1'
_symmetry_space_group_name_H-M 'P -1'
_atom_sites_solution_hydrogens geom
_atom_sites_solution_primary direct
_atom_sites_solution_secondary difmap
_audit_creation_method SHELXL-97
_cell_angle_alpha 102.9370(10)
_cell_angle_beta 99.0040(10)
_cell_angle_gamma 92.5320(10)
_cell_formula_units_Z 2
_cell_length_a 10.4238(2)
_cell_length_b 10.7481(2)
_cell_length_c 15.3980(3)
_cell_measurement_reflns_used 17531
_cell_measurement_temperature 180(2)
_cell_measurement_theta_max 71.89
_cell_measurement_theta_min 6.64
_cell_volume 1654.99(6)
_computing_cell_refinement 'CrystalClear, Rigaku MSC, 2005'
_computing_data_collection 'CrystalClear, Rigaku MSC, 2005'
_computing_data_reduction 'CrystalClear, Rigaku MSC, 2005'
_computing_structure_refinement 'SHELXL-97 (Sheldrick, 1997)'
_computing_structure_solution 'SHELXS-97 (Sheldrick, 1997)'
_diffrn_ambient_temperature 180(2)
_diffrn_measured_fraction_theta_full 0.951
_diffrn_measured_fraction_theta_max 0.951
_diffrn_measurement_device_type 'Rigaku R-AXIS SPIDER IPDS'
_diffrn_measurement_method '\q scans'
_diffrn_radiation_monochromator graphite
_diffrn_radiation_source 'fine-focus sealed tube'
_diffrn_radiation_type CuK\a
_diffrn_radiation_wavelength 1.54178
_diffrn_reflns_av_R_equivalents 0.0272
_diffrn_reflns_av_sigmaI/netI 0.0381
_diffrn_reflns_limit_h_max 7
_diffrn_reflns_limit_h_min -11
_diffrn_reflns_limit_k_max 12
_diffrn_reflns_limit_k_min -12
_diffrn_reflns_limit_l_max 18
_diffrn_reflns_limit_l_min -18
_diffrn_reflns_number 19749
_diffrn_reflns_theta_full 65.00
_diffrn_reflns_theta_max 65.00
_diffrn_reflns_theta_min 6.64
_exptl_absorpt_coefficient_mu 2.914
_exptl_absorpt_correction_T_max 1.000
_exptl_absorpt_correction_T_min 0.561
_exptl_absorpt_correction_type empirical
_exptl_absorpt_process_details 'CrystalClear, Rigaku MSC, 2005'
_exptl_crystal_colour colorless
_exptl_crystal_density_diffrn 1.491
_exptl_crystal_density_method 'not measured'
_exptl_crystal_description parallelepiped
_exptl_crystal_F_000 764
_exptl_crystal_size_max 0.40
_exptl_crystal_size_mid 0.25
_exptl_crystal_size_min 0.07
_refine_diff_density_max 0.525
_refine_diff_density_min -0.451
_refine_diff_density_rms 0.058
_refine_ls_extinction_method none
_refine_ls_goodness_of_fit_ref 1.164
_refine_ls_hydrogen_treatment refall
_refine_ls_matrix_type full
_refine_ls_number_parameters 537
_refine_ls_number_reflns 5367
_refine_ls_number_restraints 0
_refine_ls_restrained_S_all 1.164
_refine_ls_R_factor_all 0.0521
_refine_ls_R_factor_gt 0.0420
_refine_ls_shift/su_max 0.002
_refine_ls_shift/su_mean 0.000
_refine_ls_structure_factor_coef Fsqd
_refine_ls_weighting_details 'calc w=1/[\s^2^(Fo^2^)+(0.0637P)^2^+0.1807P] where P=(Fo^2^+2Fc^2^)/3'
_refine_ls_weighting_scheme calc
_refine_ls_wR_factor_gt 0.1124
_refine_ls_wR_factor_ref 0.1213
_reflns_number_gt 4260
_reflns_number_total 5367
_reflns_threshold_expression >2sigma(I)
_cod_data_source_file c2dt30547j.txt
_cod_data_source_block keat1027
_cod_original_cell_volume 1654.99(5)
_cod_original_sg_symbol_H-M P-1
_cod_database_code 7019525

loop_
_symmetry_equiv_pos_as_xyz
'x, y, z'
'-x, -y, -z'

loop_
_atom_site_label
_atom_site_type_symbol
_atom_site_fract_x
_atom_site_fract_y
_atom_site_fract_z
_atom_site_U_iso_or_equiv
_atom_site_adp_type
_atom_site_occupancy
_atom_site_symmetry_multiplicity
_atom_site_calc_flag
_atom_site_refinement_flags
Zn Zn 0.72080(4) 0.38003(3) 0.59774(2) 0.03405(15) Uani 1 1 d .
N1 N 0.8185(3) 0.2772(3) 0.9134(2) 0.0538(8) Uani 1 1 d .
O1 O 0.7361(2) 0.34146(19) 0.75807(14) 0.0495(6) Uani 1 1 d .
O2 O 0.8844(2) 0.40106(19) 0.68519(13) 0.0462(6) Uani 1 1 d .
C1 C 0.8527(4) 0.3703(2) 0.75435(19) 0.0381(8) Uani 1 1 d .
C2 C 0.9605(3) 0.3699(3) 0.83104(18) 0.0369(7) Uani 1 1 d .
C3 C 1.0847(4) 0.4183(3) 0.8267(2) 0.0449(8) Uani 1 1 d .
C4 C 1.1884(4) 0.4254(4) 0.8954(2) 0.0537(9) Uani 1 1 d .
C5 C 1.1677(4) 0.3849(4) 0.9721(2) 0.0582(10) Uani 1 1 d .
C6 C 1.0473(4) 0.3368(4) 0.9781(2) 0.0545(10) Uani 1 1 d .
C7 C 0.9404(4) 0.3251(3) 0.90775(19) 0.0425(8) Uani 1 1 d .
C8 C 0.7811(4) 0.2096(3) 0.9756(2) 0.0501(9) Uani 1 1 d .
C9 C 0.8622(4) 0.1245(4) 1.0098(2) 0.0564(10) Uani 1 1 d .
C10 C 0.8211(5) 0.0598(4) 1.0704(3) 0.0676(12) Uani 1 1 d .
C11 C 0.6987(5) 0.0733(4) 1.0960(3) 0.0662(11) Uani 1 1 d .
H11 H 0.686(4) 0.027(4) 1.140(3) 0.086 Uiso 1 1 d .
C12 C 0.6207(4) 0.1548(3) 1.0580(2) 0.0532(9) Uani 1 1 d .
C13 C 0.6570(4) 0.2240(3) 0.9978(2) 0.0506(9) Uani 1 1 d .
C14 C 0.5682(4) 0.3119(4) 0.9587(3) 0.0659(11) Uani 1 1 d .
H14A H 0.5042 0.3381 0.9982 0.099 Uiso 1 1 calc R
H14B H 0.5228 0.2669 0.8985 0.099 Uiso 1 1 calc R
H14C H 0.6198 0.3879 0.9541 0.099 Uiso 1 1 calc R
Cl1 Cl 0.46558(11) 0.16751(11) 1.08666(7) 0.0795(4) Uani 1 1 d .
N21 N 0.9282(3) 0.0931(2) 0.38051(19) 0.0461(7) Uani 1 1 d .
O21 O 0.6344(2) 0.20146(16) 0.52917(12) 0.0352(5) Uani 1 1 d .
O22 O 0.8213(2) 0.25448(18) 0.49411(14) 0.0457(6) Uani 1 1 d .
C21 C 0.7235(3) 0.1753(3) 0.48187(18) 0.0321(7) Uani 1 1 d .
C22 C 0.7097(3) 0.0558(2) 0.40953(17) 0.0295(7) Uani 1 1 d .
C23 C 0.5922(3) -0.0197(3) 0.3874(2) 0.0343(7) Uani 1 1 d .
C24 C 0.5705(4) -0.1274(3) 0.3166(2) 0.0410(8) Uani 1 1 d .
C25 C 0.6690(3) -0.1610(3) 0.2674(2) 0.0397(8) Uani 1 1 d .
C26 C 0.7876(3) -0.0904(3) 0.28754(19) 0.0358(7) Uani 1 1 d .
C27 C 0.8111(3) 0.0204(2) 0.35926(18) 0.0313(7) Uani 1 1 d .
C28 C 1.0309(3) 0.0785(3) 0.3291(2) 0.0382(7) Uani 1 1 d .
C29 C 1.1078(4) -0.0233(3) 0.3309(2) 0.0479(9) Uani 1 1 d .
C30 C 1.2135(4) -0.0321(3) 0.2864(3) 0.0535(9) Uani 1 1 d .
C31 C 1.2433(4) 0.0579(3) 0.2405(2) 0.0466(8) Uani 1 1 d .
C32 C 1.1654(3) 0.1582(3) 0.24035(19) 0.0388(7) Uani 1 1 d .
C33 C 1.0567(3) 0.1724(3) 0.28347(19) 0.0376(7) Uani 1 1 d .
C34 C 0.9742(3) 0.2821(3) 0.2799(2) 0.0472(8) Uani 1 1 d .
H34A H 0.8987 0.2715 0.3091 0.071 Uiso 1 1 calc R
H34B H 0.9443 0.2842 0.2167 0.071 Uiso 1 1 calc R
H34C H 1.0256 0.3625 0.3116 0.071 Uiso 1 1 calc R
Cl21 Cl 1.20720(9) 0.27565(9) 0.18453(6) 0.0587(3) Uani 1 1 d .
N41 N 0.5739(2) 0.4963(2) 0.63526(15) 0.0347(6) Uani 1 1 d .
N42 N 0.7469(2) 0.5285(2) 0.53220(14) 0.0319(6) Uani 1 1 d .
C41 C 0.4882(3) 0.4739(3) 0.6878(2) 0.0419(8) Uani 1 1 d .
C42 C 0.4048(4) 0.5615(3) 0.7182(2) 0.0480(9) Uani 1 1 d .
C43 C 0.4101(4) 0.6787(3) 0.6965(2) 0.0444(8) Uani 1 1 d .
C44 C 0.4979(3) 0.7030(3) 0.64318(19) 0.0355(7) Uani 1 1 d .
C45 C 0.5784(3) 0.6102(2) 0.61290(17) 0.0293(6) Uani 1 1 d .
C46 C 0.6743(3) 0.6278(2) 0.55384(17) 0.0297(7) Uani 1 1 d .
C47 C 0.6914(3) 0.7385(3) 0.5235(2) 0.0396(8) Uani 1 1 d .
C48 C 0.7867(3) 0.7467(3) 0.4710(2) 0.0408(8) Uani 1 1 d .
C49 C 0.8594(3) 0.6449(3) 0.4490(2) 0.0393(8) Uani 1 1 d .
C50 C 0.8362(3) 0.5373(3) 0.47939(19) 0.0380(7) Uani 1 1 d .
H1N H 0.765(3) 0.289(3) 0.8775(19) 0.026(9) Uiso 1 1 d .
H21N H 0.936(3) 0.170(3) 0.423(2) 0.066(11) Uiso 1 1 d .
H3 H 1.094(3) 0.448(3) 0.769(2) 0.050(9) Uiso 1 1 d .
H4 H 1.270(3) 0.457(3) 0.891(2) 0.054(11) Uiso 1 1 d .
H5 H 1.239(3) 0.392(3) 1.023(2) 0.063(10) Uiso 1 1 d .
H6 H 1.031(3) 0.313(3) 1.031(2) 0.059(10) Uiso 1 1 d .
H9 H 0.948(3) 0.112(3) 0.9922(19) 0.042(9) Uiso 1 1 d .
H10 H 0.881(4) 0.000(4) 1.094(2) 0.074(12) Uiso 1 1 d .
H23 H 0.528(3) 0.006(3) 0.4213(18) 0.036(8) Uiso 1 1 d .
H24 H 0.490(3) -0.178(3) 0.302(2) 0.051(10) Uiso 1 1 d .
H25 H 0.654(3) -0.236(3) 0.213(2) 0.067(10) Uiso 1 1 d .
H26 H 0.857(3) -0.112(2) 0.2507(18) 0.036(8) Uiso 1 1 d .
H29 H 1.086(3) -0.083(3) 0.3641(17) 0.030(7) Uiso 1 1 d .
H30 H 1.265(3) -0.102(3) 0.286(2) 0.063(11) Uiso 1 1 d .
H31 H 1.316(3) 0.051(3) 0.212(2) 0.050(10) Uiso 1 1 d .
H41 H 0.490(3) 0.3913 0.7015(18) 0.039(8) Uiso 1 1 d .
H42 H 0.352(3) 0.540(3) 0.752(2) 0.056(11) Uiso 1 1 d .
H43 H 0.352(3) 0.734(3) 0.717(2) 0.057(10) Uiso 1 1 d .
H44 H 0.502(3) 0.7849 0.6289(17) 0.034(8) Uiso 1 1 d .
H47 H 0.638(3) 0.811(3) 0.5389(19) 0.040(8) Uiso 1 1 d .
H48 H 0.803(3) 0.823(3) 0.451(2) 0.059(10) Uiso 1 1 d .
H49 H 0.921(3) 0.645(3) 0.4195(18) 0.030(8) Uiso 1 1 d .
H50 H 0.887(3) 0.460(3) 0.4630(17) 0.037(8) Uiso 1 1 d .

loop_
_atom_site_aniso_label
_atom_site_aniso_U_11
_atom_site_aniso_U_22
_atom_site_aniso_U_33
_atom_site_aniso_U_23
_atom_site_aniso_U_13
_atom_site_aniso_U_12
Zn 0.0394(3) 0.0257(2) 0.0374(2) 0.00840(15) 0.00629(19) 0.00215(17)
N1 0.047(2) 0.074(2) 0.0461(17) 0.0275(15) 0.0051(16) 0.0021(17)
O1 0.0482(17) 0.0446(13) 0.0550(14) 0.0206(10) -0.0053(12) 0.0007(11)
O2 0.0565(16) 0.0464(12) 0.0369(11) 0.0149(9) 0.0023(11) 0.0117(11)
C1 0.053(2) 0.0221(14) 0.0373(16) 0.0081(11) -0.0003(16) 0.0051(14)
C2 0.041(2) 0.0348(16) 0.0349(15) 0.0094(12) 0.0044(15) 0.0053(14)
C3 0.052(3) 0.0486(19) 0.0353(16) 0.0125(14) 0.0073(16) 0.0068(17)
C4 0.045(3) 0.066(2) 0.052(2) 0.0201(17) 0.0071(19) 0.003(2)
C5 0.054(3) 0.076(3) 0.045(2) 0.0227(18) -0.0059(19) 0.006(2)
C6 0.056(3) 0.072(2) 0.0390(18) 0.0243(17) 0.0046(18) 0.001(2)
C7 0.046(2) 0.0470(18) 0.0355(16) 0.0123(13) 0.0071(16) 0.0068(16)
C8 0.055(3) 0.053(2) 0.0412(17) 0.0092(15) 0.0090(17) 0.0024(18)
C9 0.057(3) 0.068(2) 0.052(2) 0.0255(18) 0.015(2) 0.014(2)
C10 0.083(4) 0.063(3) 0.061(2) 0.0256(19) 0.008(2) 0.008(2)
C11 0.064(3) 0.065(3) 0.063(2) 0.0041(19) 0.014(2) -0.013(2)
C12 0.054(3) 0.058(2) 0.0430(18) 0.0058(16) 0.0082(18) -0.0137(19)
C13 0.046(2) 0.058(2) 0.0412(17) 0.0032(15) 0.0025(17) -0.0051(17)
C14 0.051(3) 0.079(3) 0.065(2) 0.018(2) -0.002(2) 0.006(2)
Cl1 0.0657(8) 0.1017(8) 0.0643(6) 0.0026(5) 0.0225(6) -0.0208(6)
N21 0.0389(18) 0.0378(15) 0.0578(17) -0.0036(12) 0.0219(14) -0.0101(13)
O21 0.0388(14) 0.0297(10) 0.0390(10) 0.0081(8) 0.0118(10) 0.0039(9)
O22 0.0421(15) 0.0330(11) 0.0567(13) -0.0041(9) 0.0161(11) -0.0049(10)
C21 0.035(2) 0.0272(14) 0.0361(15) 0.0105(11) 0.0058(14) 0.0063(13)
C22 0.0317(19) 0.0232(13) 0.0363(14) 0.0112(11) 0.0084(13) 0.0013(12)
C23 0.028(2) 0.0300(15) 0.0481(17) 0.0143(13) 0.0089(15) 0.0065(13)
C24 0.034(2) 0.0274(15) 0.0585(19) 0.0061(13) 0.0040(17) -0.0021(14)
C25 0.039(2) 0.0323(16) 0.0438(17) 0.0023(13) 0.0050(16) 0.0021(14)
C26 0.038(2) 0.0337(15) 0.0362(15) 0.0088(12) 0.0082(15) 0.0001(14)
C27 0.0337(19) 0.0250(14) 0.0368(15) 0.0120(11) 0.0047(14) -0.0009(12)
C28 0.032(2) 0.0333(16) 0.0468(17) 0.0031(13) 0.0099(15) -0.0071(14)
C29 0.046(2) 0.0350(18) 0.067(2) 0.0141(16) 0.0192(19) 0.0003(15)
C30 0.041(2) 0.040(2) 0.081(3) 0.0102(17) 0.019(2) 0.0074(17)
C31 0.032(2) 0.052(2) 0.054(2) 0.0056(15) 0.0140(17) -0.0031(16)
C32 0.028(2) 0.0482(18) 0.0376(15) 0.0098(13) 0.0005(14) -0.0072(14)
C33 0.031(2) 0.0354(16) 0.0408(16) 0.0048(12) -0.0020(14) -0.0090(13)
C34 0.040(2) 0.0448(19) 0.059(2) 0.0158(15) 0.0084(17) 0.0071(16)
Cl21 0.0539(6) 0.0788(6) 0.0513(5) 0.0355(4) 0.0066(4) -0.0053(5)
N41 0.0373(17) 0.0288(12) 0.0374(12) 0.0103(10) 0.0023(12) -0.0032(11)
N42 0.0301(16) 0.0328(13) 0.0326(12) 0.0108(10) 0.0002(11) 0.0034(11)
C41 0.044(2) 0.0365(17) 0.0507(18) 0.0174(14) 0.0152(16) -0.0019(15)
C42 0.044(3) 0.053(2) 0.053(2) 0.0190(16) 0.0179(18) 0.0022(17)
C43 0.038(2) 0.0472(19) 0.0495(19) 0.0124(15) 0.0076(17) 0.0095(16)
C44 0.035(2) 0.0321(16) 0.0386(15) 0.0116(12) -0.0015(14) 0.0044(13)
C45 0.0293(18) 0.0255(14) 0.0305(13) 0.0069(10) -0.0026(13) -0.0019(12)
C46 0.0263(18) 0.0307(14) 0.0305(14) 0.0095(11) -0.0023(13) -0.0005(12)
C47 0.044(2) 0.0308(16) 0.0453(17) 0.0144(13) 0.0056(16) 0.0029(15)
C48 0.040(2) 0.0400(17) 0.0451(17) 0.0206(14) 0.0032(16) -0.0046(15)
C49 0.030(2) 0.0510(19) 0.0389(16) 0.0165(14) 0.0050(15) -0.0034(15)
C50 0.035(2) 0.0419(18) 0.0389(16) 0.0133(13) 0.0081(15) 0.0019(15)

loop_
_atom_type_symbol
_atom_type_description
_atom_type_scat_dispersion_real
_atom_type_scat_dispersion_imag
_atom_type_scat_source
C C 0.0181 0.0091 'International Tables Vol C Tables 4.2.6.8 and 6.1.1.4'
H H 0.0000 0.0000 'International Tables Vol C Tables 4.2.6.8 and 6.1.1.4'
N N 0.0311 0.0180 'International Tables Vol C Tables 4.2.6.8 and 6.1.1.4'
O O 0.0492 0.0322 'International Tables Vol C Tables 4.2.6.8 and 6.1.1.4'
Zn Zn -1.5491 0.6778 'International Tables Vol C Tables 4.2.6.8 and 6.1.1.4'
Cl Cl 0.3639 0.7018 'International Tables Vol C Tables 4.2.6.8 and 6.1.1.4'

loop_
_geom_angle_atom_site_label_1
_geom_angle_atom_site_label_2
_geom_angle_atom_site_label_3
_geom_angle
O2 Zn O21 121.68(8)
O2 Zn N41 116.97(9)
O21 Zn N41 108.09(9)
O2 Zn N42 102.23(9)
O21 Zn N42 122.23(8)
N41 Zn N42 78.19(9)
O2 Zn O22 88.51(8)
O21 Zn O22 60.42(7)
N41 Zn O22 152.86(9)
N42 Zn O22 87.80(8)
O2 Zn C21 107.22(9)
O21 Zn C21 30.33(8)
N41 Zn C21 133.71(10)
N42 Zn C21 106.09(9)
O22 Zn C21 30.10(8)
C7 N1 C8 129.1(3)
C7 N1 H1N 114(2)
C8 N1 H1N 117(2)
C1 O2 Zn 105.2(2)
O1 C1 O2 121.3(3)
O1 C1 C2 121.6(3)
O2 C1 C2 117.1(3)
C3 C2 C7 119.1(3)
C3 C2 C1 118.1(3)
C7 C2 C1 122.8(3)
C4 C3 C2 122.0(3)
C4 C3 H3 122.3(18)
C2 C3 H3 115.7(18)
C3 C4 C5 118.9(4)
C3 C4 H4 121(2)
C5 C4 H4 120(2)
C6 C5 C4 120.4(4)
C6 C5 H5 119(2)
C4 C5 H5 121(2)
C5 C6 C7 121.9(3)
C5 C6 H6 121(2)
C7 C6 H6 117(2)
N1 C7 C6 122.3(3)
N1 C7 C2 120.0(3)
C6 C7 C2 117.7(3)
C13 C8 C9 120.7(3)
C13 C8 N1 117.7(3)
C9 C8 N1 121.5(3)
C10 C9 C8 119.5(4)
C10 C9 H9 119.9(17)
C8 C9 H9 120.6(17)
C9 C10 C11 121.8(4)
C9 C10 H10 118(2)
C11 C10 H10 120(2)
C12 C11 C10 116.5(4)
C12 C11 H11 131(3)
C10 C11 H11 112(3)
C11 C12 C13 124.5(4)
C11 C12 Cl1 116.6(3)
C13 C12 Cl1 118.8(3)
C8 C13 C12 117.0(3)
C8 C13 C14 120.8(3)
C12 C13 C14 122.3(4)
C13 C14 H14A 109.5
C13 C14 H14B 109.5
H14A C14 H14B 109.5
C13 C14 H14C 109.5
H14A C14 H14C 109.5
H14B C14 H14C 109.5
C27 N21 C28 125.8(3)
C27 N21 H21N 118(2)
C28 N21 H21N 114(2)
C21 O21 Zn 94.65(17)
C21 O22 Zn 85.49(17)
O22 C21 O21 119.4(3)
O22 C21 C22 120.1(3)
O21 C21 C22 120.5(3)
O22 C21 Zn 64.41(15)
O21 C21 Zn 55.02(13)
C22 C21 Zn 173.6(2)
C23 C22 C27 119.3(3)
C23 C22 C21 119.1(3)
C27 C22 C21 121.6(3)
C24 C23 C22 121.7(3)
C24 C23 H23 121.4(18)
C22 C23 H23 116.9(18)
C25 C24 C23 118.9(3)
C25 C24 H24 120.1(19)
C23 C24 H24 121.1(19)
C26 C25 C24 121.6(3)
C26 C25 H25 118(2)
C24 C25 H25 121(2)
C25 C26 C27 120.2(3)
C25 C26 H26 121.6(16)
C27 C26 H26 118.1(16)
N21 C27 C26 121.5(3)
N21 C27 C22 120.2(3)
C26 C27 C22 118.3(3)
C29 C28 C33 121.9(3)
C29 C28 N21 119.4(3)
C33 C28 N21 118.5(3)
C30 C29 C28 119.3(3)
C30 C29 H29 123.0(17)
C28 C29 H29 117.7(17)
C31 C30 C29 121.1(4)
C31 C30 H30 119(2)
C29 C30 H30 119(2)
C30 C31 C32 118.1(3)
C30 C31 H31 120(2)
C32 C31 H31 122(2)
C31 C32 C33 123.7(3)
C31 C32 Cl21 117.9(3)
C33 C32 Cl21 118.4(2)
C28 C33 C32 115.8(3)
C28 C33 C34 122.7(3)
C32 C33 C34 121.4(3)
C33 C34 H34A 109.5
C33 C34 H34B 109.5
H34A C34 H34B 109.5
C33 C34 H34C 109.5
H34A C34 H34C 109.5
H34B C34 H34C 109.5
C41 N41 C45 118.4(3)
C41 N41 Zn 125.94(19)
C45 N41 Zn 115.09(19)
C50 N42 C46 118.8(2)
C50 N42 Zn 125.9(2)
C46 N42 Zn 114.91(18)
N41 C41 C42 122.5(3)
N41 C41 H41 114.6(17)
C42 C41 H41 122.9(17)
C41 C42 C43 119.3(3)
C41 C42 H42 117(2)
C43 C42 H42 124(2)
C42 C43 C44 118.7(3)
C42 C43 H43 117(2)
C44 C43 H43 124(2)
C43 C44 C45 119.7(3)
C43 C44 H44 118.5(16)
C45 C44 H44 121.8(16)
N41 C45 C44 121.3(3)
N41 C45 C46 115.5(2)
C44 C45 C46 123.1(2)
N42 C46 C47 121.3(3)
N42 C46 C45 115.3(2)
C47 C46 C45 123.4(3)
C46 C47 C48 118.8(3)
C46 C47 H47 121.1(17)
C48 C47 H47 120.1(17)
C49 C48 C47 119.3(3)
C49 C48 H48 120(2)
C47 C48 H48 121(2)
C50 C49 C48 119.1(3)
C50 C49 H49 117.1(19)
C48 C49 H49 123.7(19)
N42 C50 C49 122.5(3)
N42 C50 H50 116.6(16)
C49 C50 H50 120.8(16)

loop_
_geom_bond_atom_site_label_1
_geom_bond_atom_site_label_2
_geom_bond_distance
Zn O2 1.970(2)
Zn O21 2.0620(18)
Zn N41 2.088(2)
Zn N42 2.099(2)
Zn O22 2.269(2)
Zn C21 2.508(3)
N1 C7 1.372(4)
N1 C8 1.414(4)
N1 H1N 0.76(3)
O1 C1 1.254(4)
O2 C1 1.269(3)
C1 C2 1.498(4)
C2 C3 1.391(5)
C2 C7 1.412(4)
C3 C4 1.375(5)
C3 H3 1.03(3)
C4 C5 1.391(5)
C4 H4 0.92(3)
C5 C6 1.360(5)
C5 H5 0.98(3)
C6 C7 1.407(5)
C6 H6 0.95(3)
C8 C13 1.395(5)
C8 C9 1.405(5)
C9 C10 1.388(5)
C9 H9 0.98(3)
C10 C11 1.398(6)
C10 H10 1.00(4)
C11 C12 1.383(6)
C11 H11 0.94(4)
C12 C13 1.397(4)
C12 Cl1 1.745(4)
C13 C14 1.506(5)
C14 H14A 0.9800
C14 H14B 0.9800
C14 H14C 0.9800
N21 C27 1.373(4)
N21 C28 1.422(4)
N21 H21N 0.93(3)
O21 C21 1.271(3)
O22 C21 1.262(3)
C21 C22 1.485(4)
C22 C23 1.390(4)
C22 C27 1.421(4)
C23 C24 1.383(4)
C23 H23 0.92(3)
C24 C25 1.383(4)
C24 H24 0.95(3)
C25 C26 1.376(4)
C25 H25 1.01(3)
C26 C27 1.413(4)
C26 H26 0.99(3)
C28 C29 1.387(4)
C28 C33 1.393(4)
C29 C30 1.382(5)
C29 H29 0.95(3)
C30 C31 1.372(5)
C30 H30 0.94(4)
C31 C32 1.378(4)
C31 H31 0.93(3)
C32 C33 1.397(4)
C32 Cl21 1.755(3)
C33 C34 1.495(4)
C34 H34A 0.9800
C34 H34B 0.9800
C34 H34C 0.9800
N41 C41 1.344(4)
N41 C45 1.345(3)
N42 C50 1.342(4)
N42 C46 1.346(3)
C41 C42 1.365(5)
C41 H41 0.957(12)
C42 C43 1.374(4)
C42 H42 0.87(3)
C43 C44 1.375(4)
C43 H43 0.91(3)
C44 C45 1.380(4)
C44 H44 0.954(12)
C45 C46 1.486(4)
C46 C47 1.386(4)
C47 C48 1.387(4)
C47 H47 0.98(3)
C48 C49 1.369(4)
C48 H48 0.96(3)
C49 C50 1.366(4)
C49 H49 0.84(3)
C50 H50 1.01(3)
